data_7004811
loop_
_publ_author_name
'Turner, David R.'
'Pek, Sze Nee'
'Cashion, John D.'
'Moubaraki, Boujemaa'
'Murray, Keith S.'
'Batten, Stuart R.'

_publ_section_title
;
 A sheet of clusters: self-assembly of a (4,4) network of FeIII10
 clusters
;
_journal_issue 48
_journal_name_full 'Dalton Transactions'
_journal_page_first 6877
_journal_page_last 6879
_journal_paper_doi 10.1039/B815084b
_journal_year 2008
_chemical_formula_moiety 'C34 H66 Cl4 Fe10 N12 O26, 4(C1 O1 H4)'
_chemical_formula_sum 'C38 H82 Cl4 Fe10 N12 O30'
_chemical_formula_weight 1887.46
_chemical_name_common (Fe10(MeO)14(O)4(Cl)4(mcce)4).4MeOH
_chemical_name_systematic
;
[Fe10(MeO)14(O)4(Cl)4(mcce)4].4MeOH
;
_space_group_IT_number 14
_symmetry_cell_setting monoclinic
_symmetry_space_group_name_Hall '-P 2yn'
_symmetry_space_group_name_H-M 'P 1 21/n 1'
_atom_sites_solution_hydrogens geom
_atom_sites_solution_primary direct
_atom_sites_solution_secondary difmap
_audit_creation_method SHELXL-97
_cell_angle_alpha 90.00
_cell_angle_beta 96.856(3)
_cell_angle_gamma 90.00
_cell_formula_units_Z 2
_cell_length_a 10.0043(10)
_cell_length_b 20.9189(18)
_cell_length_c 17.4170(14)
_cell_measurement_reflns_used 16030
_cell_measurement_temperature 123(1)
_cell_measurement_theta_max 25.00
_cell_measurement_theta_min 1.95
_cell_volume 3618.9(6)
_computing_cell_refinement 'Bruker SMART (Bruker)'
_computing_data_collection 'Bruker SMART (Bruker)'
_computing_data_reduction 'Bruker SAINT (Bruker)'
_computing_molecular_graphics 'X-Seed (Barbour, 1999)'
_computing_publication_material 'CIFTAB (Sheldrick, 1997)'
_computing_structure_refinement 'SHELXL-97 (Sheldrick, 1997)'
_computing_structure_solution 'SHELXS-97 (Sheldrick, 1990)'
_diffrn_ambient_temperature 123(1)
_diffrn_measured_fraction_theta_full 0.996
_diffrn_measured_fraction_theta_max 0.996
_diffrn_measurement_device_type 'Bruker X8 Apex II CCD'
_diffrn_measurement_method 'phi and omega scans'
_diffrn_radiation_monochromator graphite
_diffrn_radiation_source 'fine-focus sealed tube'
_diffrn_radiation_type MoK\a
_diffrn_radiation_wavelength 0.71073
_diffrn_reflns_av_R_equivalents 0.0917
_diffrn_reflns_av_sigmaI/netI 0.1254
_diffrn_reflns_limit_h_max 11
_diffrn_reflns_limit_h_min -11
_diffrn_reflns_limit_k_max 24
_diffrn_reflns_limit_k_min -24
_diffrn_reflns_limit_l_max 14
_diffrn_reflns_limit_l_min -20
_diffrn_reflns_number 16030
_diffrn_reflns_theta_full 25.00
_diffrn_reflns_theta_max 25.00
_diffrn_reflns_theta_min 1.95
_exptl_absorpt_coefficient_mu 2.172
_exptl_absorpt_correction_T_max 0.7081
_exptl_absorpt_correction_T_min 0.6819
_exptl_absorpt_correction_type multi-scan
_exptl_absorpt_process_details SADABS
_exptl_crystal_colour orange
_exptl_crystal_density_diffrn 1.732
_exptl_crystal_density_method 'not measured'
_exptl_crystal_description block
_exptl_crystal_F_000 1924
_exptl_crystal_size_max 0.18
_exptl_crystal_size_mid 0.16
_exptl_crystal_size_min 0.16
_refine_diff_density_max 0.566
_refine_diff_density_min -0.643
_refine_diff_density_rms 0.142
_refine_ls_extinction_method none
_refine_ls_goodness_of_fit_ref 1.065
_refine_ls_hydrogen_treatment constr
_refine_ls_matrix_type full
_refine_ls_number_parameters 458
_refine_ls_number_reflns 6355
_refine_ls_number_restraints 2
_refine_ls_restrained_S_all 1.065
_refine_ls_R_factor_all 0.1320
_refine_ls_R_factor_gt 0.0816
_refine_ls_shift/su_max 0.000
_refine_ls_shift/su_mean 0.000
_refine_ls_structure_factor_coef Fsqd
_refine_ls_weighting_details 'calc w=1/[\s^2^(Fo^2^)+(0.2000P)^2^+0.0000P] where P=(Fo^2^+2Fc^2^)/3'
_refine_ls_weighting_scheme calc
_refine_ls_wR_factor_gt 0.1350
_refine_ls_wR_factor_ref 0.1569
_reflns_number_gt 4117
_reflns_number_total 6355
_reflns_threshold_expression >2sigma(I)
_cod_data_source_file B815084b.txt
_cod_data_source_block SNH4
_cod_depositor_comments
;
The following automatic conversions were performed:
'_exptl_absorpt_correction_type' value 'Multi-scan' changed to
'multi-scan' according to
'/home/saulius/struct/CIF-dictionaries/cif_core.dic' dictionary named
'cif_core.dic' version 2.4.1 from 2010-06-29.

Automatic conversion script
Id: cif_fix_enum 1527 2010-12-29 10:47:43Z saulius 
;
_cod_original_sg_symbol_H-M P21/n
_cod_database_code 7004811

loop_
_symmetry_equiv_pos_as_xyz
'x, y, z'
'-x+1/2, y+1/2, -z+1/2'
'-x, -y, -z'
'x-1/2, -y-1/2, z-1/2'

loop_
_atom_site_label
_atom_site_type_symbol
_atom_site_fract_x
_atom_site_fract_y
_atom_site_fract_z
_atom_site_U_iso_or_equiv
_atom_site_adp_type
_atom_site_occupancy
_atom_site_symmetry_multiplicity
_atom_site_calc_flag
_atom_site_refinement_flags
_atom_site_disorder_assembly
_atom_site_disorder_group
Fe1 Fe -0.09916(13) 0.06263(6) 0.29288(7) 0.0237(3) Uani 1 1 d . . .
Cl1 Cl 0.2616(3) 0.23312(12) 0.36938(15) 0.0377(6) Uani 1 1 d . . .
O1 O -0.1169(6) 0.0386(3) 0.1804(3) 0.0309(16) Uani 1 1 d . . .
N1 N -0.2266(11) -0.0062(5) 0.0764(6) 0.071(3) Uani 1 1 d . . .
H2N H -0.1575 -0.0310 0.0708 0.085 Uiso 1 1 calc R . .
H1N H -0.3003 -0.0087 0.0434 0.085 Uiso 1 1 calc R . .
C1 C -0.3365(12) 0.0753(6) 0.1402(6) 0.053(3) Uani 1 1 d . . .
Fe2 Fe 0.08799(13) 0.16309(6) 0.38086(8) 0.0241(3) Uani 1 1 d . . .
Cl2 Cl -0.2844(2) 0.18666(11) 0.45955(13) 0.0286(6) Uani 1 1 d . . .
O2 O -0.4628(8) 0.1517(4) 0.1952(4) 0.054(2) Uani 1 1 d . . .
N2 N -0.2585(8) 0.1225(4) 0.2657(5) 0.036(2) Uani 1 1 d . . .
H15 H -0.2692 0.1536 0.2985 0.044 Uiso 1 1 calc R . .
C2 C -0.4503(15) 0.0716(7) 0.0833(8) 0.085(5) Uani 1 1 d . . .
Fe3 Fe 0.09070(12) 0.02303(6) 0.44259(7) 0.0161(3) Uani 1 1 d . . .
O3 O 0.1061(6) 0.1209(3) 0.7549(3) 0.0247(15) Uani 1 1 d . . .
N3 N -0.5493(14) 0.0635(7) 0.0411(8) 0.138(7) Uani 1 1 d . . .
C3 C -0.3452(11) 0.1189(6) 0.2046(7) 0.047(3) Uani 1 1 d . . .
Fe4 Fe -0.10328(12) 0.12080(6) 0.50107(7) 0.0182(3) Uani 1 1 d . . .
O4 O 0.4059(7) 0.2164(4) 0.6465(4) 0.045(2) Uani 1 1 d . . .
N4 N 0.1765(9) 0.1726(4) 0.8600(5) 0.044(2) Uani 1 1 d . . .
H3N H 0.1147 0.1539 0.8841 0.053 Uiso 1 1 calc R . .
H4N H 0.2324 0.2002 0.8847 0.053 Uiso 1 1 calc R . .
C4 C -0.4922(11) 0.1891(6) 0.2611(7) 0.057(3) Uani 1 1 d . . .
H4A H -0.4656 0.1651 0.3088 0.085 Uiso 1 1 calc R . .
H4B H -0.5889 0.1982 0.2566 0.085 Uiso 1 1 calc R . .
H4C H -0.4420 0.2294 0.2626 0.085 Uiso 1 1 calc R . .
Fe5 Fe 0.08601(13) 0.08265(6) 0.64771(7) 0.0216(3) Uani 1 1 d . . .
O5 O 0.0541(6) 0.1223(3) 0.2786(3) 0.0288(16) Uani 1 1 d . . .
N5 N 0.2335(7) 0.1430(3) 0.6211(4) 0.0267(19) Uani 1 1 d . . .
H14 H 0.2511 0.1428 0.5728 0.032 Uiso 1 1 calc R . .
C5 C -0.2195(12) 0.0371(6) 0.1373(6) 0.048(3) Uani 1 1 d . . .
O6 O 0.0453(6) -0.0090(3) 0.3267(3) 0.0218(14) Uani 1 1 d . . .
N6 N 0.4469(8) 0.2650(4) 0.8316(4) 0.035(2) Uani 1 1 d . . .
C6 C 0.2899(10) 0.1903(5) 0.7480(6) 0.033(2) Uani 1 1 d . . .
O7 O -0.0496(5) 0.0917(3) 0.4004(3) 0.0215(14) Uani 1 1 d . . .
C7 C 0.3796(10) 0.2308(5) 0.7924(6) 0.034(3) Uani 1 1 d . . .
O8 O 0.2176(6) 0.0919(3) 0.4225(3) 0.0188(13) Uani 1 1 d . . .
C8 C 0.3043(10) 0.1817(5) 0.6680(5) 0.030(2) Uani 1 1 d . . .
O9 O 0.0403(6) 0.1864(3) 0.4831(3) 0.0237(15) Uani 1 1 d . . .
C9 C 0.4454(11) 0.2085(5) 0.5713(6) 0.046(3) Uani 1 1 d . . .
H9A H 0.4606 0.1630 0.5619 0.069 Uiso 1 1 calc R . .
H9B H 0.5286 0.2323 0.5676 0.069 Uiso 1 1 calc R . .
H9C H 0.3741 0.2246 0.5327 0.069 Uiso 1 1 calc R . .
O10 O 0.2188(5) -0.0438(3) 0.4794(3) 0.0207(14) Uani 1 1 d . . .
C10 C 0.1856(10) 0.1590(5) 0.7850(5) 0.030(2) Uani 1 1 d . . .
O11 O 0.0413(5) 0.0522(3) 0.5424(3) 0.0167(13) Uani 1 1 d . . .
C11 C 0.0812(10) 0.1497(5) 0.2070(5) 0.038(3) Uani 1 1 d . . .
H11A H 0.1344 0.1887 0.2171 0.057 Uiso 1 1 calc R . .
H11B H -0.0040 0.1600 0.1756 0.057 Uiso 1 1 calc R . .
H11C H 0.1317 0.1190 0.1791 0.057 Uiso 1 1 calc R . .
O12 O -0.0729(6) 0.1393(3) 0.6133(3) 0.0227(14) Uani 1 1 d . . .
C12 C 0.1485(9) -0.0227(5) 0.2783(5) 0.031(2) Uani 1 1 d . . .
H12A H 0.2207 -0.0472 0.3078 0.047 Uiso 1 1 calc R . .
H12B H 0.1851 0.0175 0.2608 0.047 Uiso 1 1 calc R . .
H12C H 0.1101 -0.0477 0.2334 0.047 Uiso 1 1 calc R . .
O13 O 0.2119(6) 0.0104(3) 0.6800(3) 0.0239(15) Uani 1 1 d . . .
C13 C 0.3399(9) 0.0824(5) 0.3906(6) 0.037(3) Uani 1 1 d . . .
H13A H 0.3672 0.0376 0.3967 0.055 Uiso 1 1 calc R . .
H13B H 0.4100 0.1098 0.4174 0.055 Uiso 1 1 calc R . .
H13C H 0.3270 0.0934 0.3355 0.055 Uiso 1 1 calc R . .
C14 C 0.0428(10) 0.2498(4) 0.5145(6) 0.037(3) Uani 1 1 d . . .
H14A H 0.1116 0.2751 0.4927 0.055 Uiso 1 1 calc R . .
H14B H 0.0641 0.2477 0.5708 0.055 Uiso 1 1 calc R . .
H14C H -0.0455 0.2699 0.5014 0.055 Uiso 1 1 calc R . .
O14A O -0.261(2) 0.1177(11) 0.8697(16) 0.083(10) Uani 0.44(3) 1 d PD A 1
H14D H -0.2615 0.1572 0.8610 0.099 Uiso 0.44(3) 1 calc PR A 1
O14B O -0.272(2) 0.0543(12) 0.8884(12) 0.101(11) Uani 0.56(3) 1 d PD A 2
H14E H -0.3101 0.0239 0.9084 0.122 Uiso 0.56(3) 1 calc PR A 2
O15 O -0.0045(8) 0.0939(5) 0.9344(5) 0.060(2) Uani 1 1 d . . .
H10 H -0.0838 0.0874 0.9142 0.073 Uiso 1 1 calc R . .
C15 C 0.3442(10) -0.0330(5) 0.5246(7) 0.047(3) Uani 1 1 d . . .
H15A H 0.3565 0.0129 0.5339 0.070 Uiso 1 1 calc R . .
H15B H 0.4170 -0.0492 0.4970 0.070 Uiso 1 1 calc R . .
H15C H 0.3457 -0.0553 0.5742 0.070 Uiso 1 1 calc R . .
C16 C -0.1543(10) 0.1774(5) 0.6548(6) 0.042(3) Uani 1 1 d . . .
H16A H -0.1586 0.2208 0.6334 0.064 Uiso 1 1 calc R . .
H16B H -0.1160 0.1789 0.7093 0.064 Uiso 1 1 calc R . .
H16C H -0.2451 0.1593 0.6507 0.064 Uiso 1 1 calc R . .
C17 C 0.3481(10) 0.0226(5) 0.7116(6) 0.045(3) Uani 1 1 d . . .
H17A H 0.3495 0.0424 0.7626 0.068 Uiso 1 1 calc R . .
H17B H 0.3903 0.0514 0.6772 0.068 Uiso 1 1 calc R . .
H17C H 0.3980 -0.0178 0.7166 0.068 Uiso 1 1 calc R . .
C18A C -0.393(3) 0.0943(15) 0.859(3) 0.10(2) Uani 0.44(3) 1 d PD A 1
H18D H -0.3934 0.0500 0.8772 0.147 Uiso 0.44(3) 1 calc PR A 1
H18E H -0.4270 0.0960 0.8040 0.147 Uiso 0.44(3) 1 calc PR A 1
H18F H -0.4496 0.1205 0.8885 0.147 Uiso 0.44(3) 1 calc PR A 1
C18B C -0.369(3) 0.097(2) 0.855(4) 0.18(3) Uani 0.56(3) 1 d PD A 2
H18A H -0.4285 0.1095 0.8933 0.277 Uiso 0.56(3) 1 calc PR A 2
H18B H -0.4218 0.0771 0.8106 0.277 Uiso 0.56(3) 1 calc PR A 2
H18C H -0.3242 0.1355 0.8378 0.277 Uiso 0.56(3) 1 calc PR A 2
C19 C -0.006(2) 0.1148(10) 1.0092(9) 0.143(9) Uani 1 1 d . . .
H19A H -0.0098 0.0779 1.0435 0.215 Uiso 1 1 calc R . .
H19B H -0.0846 0.1421 1.0121 0.215 Uiso 1 1 calc R . .
H19C H 0.0764 0.1393 1.0251 0.215 Uiso 1 1 calc R . .

loop_
_atom_site_aniso_label
_atom_site_aniso_U_11
_atom_site_aniso_U_22
_atom_site_aniso_U_33
_atom_site_aniso_U_23
_atom_site_aniso_U_13
_atom_site_aniso_U_12
Fe1 0.0255(7) 0.0248(8) 0.0183(7) 0.0018(6) -0.0075(6) 0.0017(6)
Cl1 0.0363(14) 0.0312(15) 0.0452(16) 0.0057(13) 0.0032(12) -0.0087(12)
O1 0.031(4) 0.037(4) 0.022(4) -0.004(3) -0.008(3) -0.004(3)
N1 0.070(8) 0.083(9) 0.052(7) -0.013(6) -0.021(6) 0.023(7)
C1 0.053(8) 0.057(8) 0.041(7) -0.015(6) -0.022(6) 0.017(6)
Fe2 0.0247(7) 0.0214(7) 0.0245(7) 0.0039(6) -0.0034(6) 0.0008(6)
Cl2 0.0258(12) 0.0276(13) 0.0324(14) 0.0062(11) 0.0030(10) 0.0091(10)
O2 0.048(5) 0.061(6) 0.048(5) -0.009(4) -0.018(4) 0.022(4)
N2 0.032(5) 0.036(5) 0.038(5) 0.005(4) -0.006(4) 0.003(4)
C2 0.082(11) 0.081(11) 0.079(10) -0.025(9) -0.049(9) 0.057(9)
Fe3 0.0175(6) 0.0143(7) 0.0150(7) 0.0007(5) -0.0043(5) -0.0003(5)
O3 0.022(3) 0.033(4) 0.018(3) -0.004(3) -0.001(3) -0.008(3)
N3 0.119(12) 0.132(13) 0.132(13) -0.076(11) -0.107(11) 0.050(10)
C3 0.046(7) 0.046(7) 0.049(7) 0.017(6) 0.002(6) 0.005(6)
Fe4 0.0200(7) 0.0163(7) 0.0167(7) -0.0003(6) -0.0040(5) 0.0027(5)
O4 0.043(5) 0.057(5) 0.035(4) -0.008(4) 0.009(3) -0.026(4)
N4 0.058(6) 0.047(6) 0.027(5) -0.005(5) 0.001(4) -0.023(5)
C4 0.045(7) 0.058(8) 0.065(9) -0.015(7) 0.001(6) 0.010(6)
Fe5 0.0250(7) 0.0211(7) 0.0167(7) -0.0033(6) -0.0057(5) -0.0030(6)
O5 0.038(4) 0.029(4) 0.019(3) 0.007(3) 0.003(3) 0.003(3)
N5 0.031(4) 0.027(5) 0.021(4) -0.013(4) -0.002(3) -0.004(4)
C5 0.063(9) 0.053(8) 0.030(6) 0.006(6) 0.009(6) 0.016(7)
O6 0.032(4) 0.021(3) 0.011(3) 0.003(3) 0.001(3) -0.007(3)
N6 0.047(6) 0.029(5) 0.027(5) -0.017(4) -0.011(4) -0.013(4)
C6 0.029(6) 0.037(6) 0.033(6) -0.014(5) -0.002(5) -0.005(5)
O7 0.018(3) 0.018(3) 0.025(3) 0.001(3) -0.009(3) -0.008(3)
C7 0.038(6) 0.037(6) 0.028(6) -0.008(5) 0.005(5) 0.004(5)
O8 0.023(3) 0.014(3) 0.019(3) 0.007(3) 0.002(3) 0.006(3)
C8 0.038(6) 0.024(6) 0.031(6) -0.010(5) 0.013(5) 0.001(5)
O9 0.031(4) 0.010(3) 0.027(4) 0.000(3) -0.008(3) 0.003(3)
C9 0.057(8) 0.055(8) 0.031(6) -0.003(6) 0.024(5) -0.018(6)
O10 0.014(3) 0.017(3) 0.029(4) 0.002(3) -0.005(3) 0.000(3)
C10 0.050(7) 0.020(5) 0.020(5) 0.009(5) -0.001(5) 0.012(5)
O11 0.016(3) 0.014(3) 0.017(3) 0.003(3) -0.010(2) -0.001(2)
C11 0.040(6) 0.040(7) 0.034(6) 0.011(5) 0.003(5) 0.006(5)
O12 0.030(4) 0.015(3) 0.022(3) -0.004(3) -0.003(3) 0.001(3)
C12 0.035(6) 0.037(6) 0.023(5) 0.005(5) 0.009(4) 0.000(5)
O13 0.020(3) 0.030(4) 0.018(3) -0.004(3) -0.013(3) -0.001(3)
C13 0.028(6) 0.033(6) 0.048(7) 0.012(5) 0.001(5) 0.003(5)
C14 0.035(6) 0.011(5) 0.063(8) -0.006(5) 0.004(5) -0.009(4)
O14A 0.08(2) 0.037(15) 0.13(2) -0.007(16) 0.013(15) -0.022(13)
O14B 0.092(18) 0.13(3) 0.081(16) -0.021(14) 0.021(12) -0.048(16)
O15 0.062(6) 0.074(6) 0.047(5) -0.004(5) 0.013(4) -0.010(5)
C15 0.028(6) 0.041(7) 0.069(8) 0.020(6) -0.005(5) -0.006(5)
C16 0.046(7) 0.048(7) 0.031(6) -0.007(6) -0.007(5) 0.006(6)
C17 0.031(6) 0.038(7) 0.060(8) 0.006(6) -0.023(5) 0.000(5)
C18A 0.20(7) 0.009(17) 0.07(3) 0.001(18) -0.06(3) 0.00(2)
C18B 0.020(18) 0.20(6) 0.33(8) -0.08(5) 0.02(3) 0.01(3)
C19 0.19(2) 0.17(2) 0.084(13) -0.076(14) 0.069(13) -0.051(17)

loop_
_atom_type_symbol
_atom_type_description
_atom_type_scat_dispersion_real
_atom_type_scat_dispersion_imag
_atom_type_scat_source
C C 0.0033 0.0016 'International Tables Vol C Tables 4.2.6.8 and 6.1.1.4'
H H 0.0000 0.0000 'International Tables Vol C Tables 4.2.6.8 and 6.1.1.4'
N N 0.0061 0.0033 'International Tables Vol C Tables 4.2.6.8 and 6.1.1.4'
O O 0.0106 0.0060 'International Tables Vol C Tables 4.2.6.8 and 6.1.1.4'
Fe Fe 0.3463 0.8444 'International Tables Vol C Tables 4.2.6.8 and 6.1.1.4'
Cl Cl 0.1484 0.1585 'International Tables Vol C Tables 4.2.6.8 and 6.1.1.4'

loop_
_geom_angle_atom_site_label_1
_geom_angle_atom_site_label_2
_geom_angle_atom_site_label_3
_geom_angle
_geom_angle_site_symmetry_1
_geom_angle_site_symmetry_3
_geom_angle_publ_flag
O7 Fe1 O13 95.5(2) . 3_556 ?
O7 Fe1 O1 169.8(3) . . ?
O13 Fe1 O1 93.0(3) 3_556 . ?
O7 Fe1 O5 79.5(2) . . ?
O13 Fe1 O5 165.1(2) 3_556 . ?
O1 Fe1 O5 90.8(3) . . ?
O7 Fe1 N2 97.6(3) . . ?
O13 Fe1 N2 94.4(3) 3_556 . ?
O1 Fe1 N2 87.2(3) . . ?
O5 Fe1 N2 100.2(3) . . ?
O7 Fe1 O6 82.4(2) . . ?
O13 Fe1 O6 77.2(2) 3_556 . ?
O1 Fe1 O6 94.1(2) . . ?
O5 Fe1 O6 88.2(2) . . ?
N2 Fe1 O6 171.5(3) . . ?
C5 O1 Fe1 125.9(7) . . ?
C5 N1 H2N 120.0 . . ?
C5 N1 H1N 120.0 . . ?
H2N N1 H1N 120.0 . . ?
C2 C1 C5 122.6(11) . . ?
C2 C1 C3 117.1(11) . . ?
C5 C1 C3 120.2(10) . . ?
O9 Fe2 O5 153.7(3) . . ?
O9 Fe2 O8 94.1(2) . . ?
O5 Fe2 O8 92.2(2) . . ?
O9 Fe2 O7 78.1(2) . . ?
O5 Fe2 O7 77.9(2) . . ?
O8 Fe2 O7 79.9(2) . . ?
O9 Fe2 N6 88.2(3) . 4_565 ?
O5 Fe2 N6 84.8(3) . 4_565 ?
O8 Fe2 N6 176.9(3) . 4_565 ?
O7 Fe2 N6 98.6(3) . 4_565 ?
O9 Fe2 Cl1 100.87(19) . . ?
O5 Fe2 Cl1 104.4(2) . . ?
O8 Fe2 Cl1 92.36(18) . . ?
O7 Fe2 Cl1 172.01(18) . . ?
N6 Fe2 Cl1 89.2(2) 4_565 . ?
C3 O2 C4 115.7(8) . . ?
C3 N2 Fe1 125.8(8) . . ?
C3 N2 H15 117.1 . . ?
Fe1 N2 H15 117.1 . . ?
N3 C2 C1 173(2) . . ?
O10 Fe3 O11 99.0(2) . . ?
O10 Fe3 O8 99.7(2) . . ?
O11 Fe3 O8 99.5(2) . . ?
O10 Fe3 O7 177.8(2) . . ?
O11 Fe3 O7 82.4(2) . . ?
O8 Fe3 O7 81.7(2) . . ?
O10 Fe3 O11 79.6(2) . 3_556 ?
O11 Fe3 O11 83.9(2) . 3_556 ?
O8 Fe3 O11 176.6(2) . 3_556 ?
O7 Fe3 O11 98.9(2) . 3_556 ?
O10 Fe3 O6 98.3(2) . . ?
O11 Fe3 O6 153.3(2) . . ?
O8 Fe3 O6 97.5(2) . . ?
O7 Fe3 O6 79.8(2) . . ?
O11 Fe3 O6 79.4(2) 3_556 . ?
C10 O3 Fe5 130.9(6) . . ?
N2 C3 O2 123.9(11) . . ?
N2 C3 C1 125.1(11) . . ?
O2 C3 C1 110.8(9) . . ?
O12 Fe4 O7 154.7(2) . . ?
O12 Fe4 O10 90.7(2) . 3_556 ?
O7 Fe4 O10 97.1(2) . 3_556 ?
O12 Fe4 O9 89.5(2) . . ?
O7 Fe4 O9 78.6(2) . . ?
O10 Fe4 O9 169.7(2) 3_556 . ?
O12 Fe4 O11 77.1(2) . . ?
O7 Fe4 O11 81.1(2) . . ?
O10 Fe4 O11 77.5(2) 3_556 . ?
O9 Fe4 O11 92.5(2) . . ?
O12 Fe4 Cl2 102.35(18) . . ?
O7 Fe4 Cl2 100.94(17) . . ?
O10 Fe4 Cl2 94.84(17) 3_556 . ?
O9 Fe4 Cl2 95.18(17) . . ?
O11 Fe4 Cl2 172.28(17) . . ?
C8 O4 C9 119.8(8) . . ?
C10 N4 H3N 120.0 . . ?
C10 N4 H4N 120.0 . . ?
H3N N4 H4N 120.0 . . ?
O2 C4 H4A 109.5 . . ?
O2 C4 H4B 109.5 . . ?
H4A C4 H4B 109.5 . . ?
O2 C4 H4C 109.5 . . ?
H4A C4 H4C 109.5 . . ?
H4B C4 H4C 109.5 . . ?
O11 Fe5 O13 94.8(2) . . ?
O11 Fe5 O12 80.1(2) . . ?
O13 Fe5 O12 166.8(2) . . ?
O11 Fe5 O3 171.6(2) . . ?
O13 Fe5 O3 92.8(2) . . ?
O12 Fe5 O3 91.8(2) . . ?
O11 Fe5 N5 94.6(3) . . ?
O13 Fe5 N5 94.8(3) . . ?
O12 Fe5 N5 97.8(3) . . ?
O3 Fe5 N5 88.3(3) . . ?
O11 Fe5 O6 83.2(2) . 3_556 ?
O13 Fe5 O6 77.1(2) . 3_556 ?
O12 Fe5 O6 90.2(2) . 3_556 ?
O3 Fe5 O6 95.1(2) . 3_556 ?
N5 Fe5 O6 171.3(3) . 3_556 ?
C11 O5 Fe2 125.9(6) . . ?
C11 O5 Fe1 125.7(6) . . ?
Fe2 O5 Fe1 102.0(3) . . ?
C8 N5 Fe5 126.8(7) . . ?
C8 N5 H14 116.6 . . ?
Fe5 N5 H14 116.6 . . ?
O1 C5 N1 117.2(11) . . ?
O1 C5 C1 127.7(11) . . ?
N1 C5 C1 115.1(10) . . ?
C12 O6 Fe5 119.2(5) . 3_556 ?
C12 O6 Fe1 119.5(5) . . ?
Fe5 O6 Fe1 98.9(2) 3_556 . ?
C12 O6 Fe3 122.2(5) . . ?
Fe5 O6 Fe3 95.6(2) 3_556 . ?
Fe1 O6 Fe3 95.9(2) . . ?
C7 N6 Fe2 166.9(8) . 4_666 ?
C7 C6 C8 118.9(9) . . ?
C7 C6 C10 118.5(9) . . ?
C8 C6 C10 122.6(9) . . ?
Fe1 O7 Fe4 150.0(3) . . ?
Fe1 O7 Fe3 101.9(3) . . ?
Fe4 O7 Fe3 98.1(2) . . ?
Fe1 O7 Fe2 99.3(3) . . ?
Fe4 O7 Fe2 100.2(2) . . ?
Fe3 O7 Fe2 97.0(2) . . ?
N6 C7 C6 175.7(11) . . ?
C13 O8 Fe3 124.8(5) . . ?
C13 O8 Fe2 120.1(5) . . ?
Fe3 O8 Fe2 101.5(3) . . ?
N5 C8 O4 122.6(9) . . ?
N5 C8 C6 125.5(9) . . ?
O4 C8 C6 111.9(8) . . ?
C14 O9 Fe2 125.6(6) . . ?
C14 O9 Fe4 123.1(6) . . ?
Fe2 O9 Fe4 102.9(3) . . ?
O4 C9 H9A 109.5 . . ?
O4 C9 H9B 109.5 . . ?
H9A C9 H9B 109.5 . . ?
O4 C9 H9C 109.5 . . ?
H9A C9 H9C 109.5 . . ?
H9B C9 H9C 109.5 . . ?
C15 O10 Fe3 124.8(6) . . ?
C15 O10 Fe4 121.1(5) . 3_556 ?
Fe3 O10 Fe4 105.0(3) . 3_556 ?
O3 C10 N4 116.5(9) . . ?
O3 C10 C6 125.5(9) . . ?
N4 C10 C6 118.0(9) . . ?
Fe5 O11 Fe3 152.3(3) . . ?
Fe5 O11 Fe3 101.9(2) . 3_556 ?
Fe3 O11 Fe3 96.1(2) . 3_556 ?
Fe5 O11 Fe4 99.8(2) . . ?
Fe3 O11 Fe4 98.3(2) . . ?
Fe3 O11 Fe4 97.9(2) 3_556 . ?
O5 C11 H11A 109.5 . . ?
O5 C11 H11B 109.5 . . ?
H11A C11 H11B 109.5 . . ?
O5 C11 H11C 109.5 . . ?
H11A C11 H11C 109.5 . . ?
H11B C11 H11C 109.5 . . ?
C16 O12 Fe4 126.2(5) . . ?
C16 O12 Fe5 131.8(5) . . ?
Fe4 O12 Fe5 101.7(3) . . ?
O6 C12 H12A 109.5 . . ?
O6 C12 H12B 109.5 . . ?
H12A C12 H12B 109.5 . . ?
O6 C12 H12C 109.5 . . ?
H12A C12 H12C 109.5 . . ?
H12B C12 H12C 109.5 . . ?
C17 O13 Fe1 125.9(6) . 3_556 ?
C17 O13 Fe5 120.8(6) . . ?
Fe1 O13 Fe5 106.9(3) 3_556 . ?
O8 C13 H13A 109.5 . . ?
O8 C13 H13B 109.5 . . ?
H13A C13 H13B 109.5 . . ?
O8 C13 H13C 109.5 . . ?
H13A C13 H13C 109.5 . . ?
H13B C13 H13C 109.5 . . ?
O9 C14 H14A 109.5 . . ?
O9 C14 H14B 109.5 . . ?
H14A C14 H14B 109.5 . . ?
O9 C14 H14C 109.5 . . ?
H14A C14 H14C 109.5 . . ?
H14B C14 H14C 109.5 . . ?
C18B O14B H14E 109.5 . . ?
C19 O15 H10 109.5 . . ?
O10 C15 H15A 109.5 . . ?
O10 C15 H15B 109.5 . . ?
H15A C15 H15B 109.5 . . ?
O10 C15 H15C 109.5 . . ?
H15A C15 H15C 109.5 . . ?
H15B C15 H15C 109.5 . . ?
O12 C16 H16A 109.5 . . ?
O12 C16 H16B 109.5 . . ?
H16A C16 H16B 109.5 . . ?
O12 C16 H16C 109.5 . . ?
H16A C16 H16C 109.5 . . ?
H16B C16 H16C 109.5 . . ?
O13 C17 H17A 109.5 . . ?
O13 C17 H17B 109.5 . . ?
H17A C17 H17B 109.5 . . ?
O13 C17 H17C 109.5 . . ?
H17A C17 H17C 109.5 . . ?
H17B C17 H17C 109.5 . . ?
O14B C18B H18A 109.5 . . ?
O14B C18B H18B 109.5 . . ?
H18A C18B H18B 109.5 . . ?
O14B C18B H18C 109.5 . . ?
H18A C18B H18C 109.5 . . ?
H18B C18B H18C 109.5 . . ?
O15 C19 H19A 109.5 . . ?
O15 C19 H19B 109.5 . . ?
H19A C19 H19B 109.5 . . ?
O15 C19 H19C 109.5 . . ?
H19A C19 H19C 109.5 . . ?
H19B C19 H19C 109.5 . . ?

loop_
_geom_bond_atom_site_label_1
_geom_bond_atom_site_label_2
_geom_bond_distance
_geom_bond_site_symmetry_2
_geom_bond_publ_flag
Fe1 O7 1.974(6) . ?
Fe1 O13 1.989(6) 3_556 ?
Fe1 O1 2.010(6) . ?
Fe1 O5 2.015(6) . ?
Fe1 N2 2.038(8) . ?
Fe1 O6 2.116(6) . ?
Cl1 Fe2 2.299(3) . ?
O1 C5 1.197(12) . ?
N1 C5 1.391(14) . ?
N1 H2N 0.8800 . ?
N1 H1N 0.8800 . ?
C1 C2 1.420(15) . ?
C1 C5 1.423(15) . ?
C1 C3 1.457(15) . ?
Fe2 O9 1.960(6) . ?
Fe2 O5 1.968(6) . ?
Fe2 O8 2.050(5) . ?
Fe2 O7 2.087(6) . ?
Fe2 N6 2.168(8) 4_565 ?
Cl2 Fe4 2.322(2) . ?
O2 C3 1.356(12) . ?
O2 C4 1.448(12) . ?
N2 C3 1.292(12) . ?
N2 H15 0.8800 . ?
C2 N3 1.173(15) . ?
Fe3 O10 1.952(6) . ?
Fe3 O11 1.960(6) . ?
Fe3 O8 1.979(6) . ?
Fe3 O7 2.080(6) . ?
Fe3 O11 2.090(6) 3_556 ?
Fe3 O6 2.124(6) . ?
O3 C10 1.201(11) . ?
O3 Fe5 2.018(6) . ?
Fe4 O12 1.979(6) . ?
Fe4 O7 1.990(6) . ?
Fe4 O10 2.035(6) 3_556 ?
Fe4 O9 2.038(6) . ?
Fe4 O11 2.103(5) . ?
O4 C8 1.338(11) . ?
O4 C9 1.422(11) . ?
N4 C10 1.350(11) . ?
N4 H3N 0.8800 . ?
N4 H4N 0.8800 . ?
C4 H4A 0.9800 . ?
C4 H4B 0.9800 . ?
C4 H4C 0.9800 . ?
Fe5 O11 1.944(5) . ?
Fe5 O13 2.004(6) . ?
Fe5 O12 2.015(6) . ?
Fe5 N5 2.037(8) . ?
Fe5 O6 2.107(6) 3_556 ?
O5 C11 1.427(10) . ?
N5 C8 1.299(11) . ?
N5 H14 0.8800 . ?
O6 C12 1.436(10) . ?
O6 Fe5 2.107(6) 3_556 ?
N6 C7 1.151(11) . ?
N6 Fe2 2.168(8) 4_666 ?
C6 C7 1.398(13) . ?
C6 C8 1.429(13) . ?
C6 C10 1.448(14) . ?
O8 C13 1.416(10) . ?
O9 C14 1.432(10) . ?
C9 H9A 0.9800 . ?
C9 H9B 0.9800 . ?
C9 H9C 0.9800 . ?
O10 C15 1.417(10) . ?
O10 Fe4 2.035(6) 3_556 ?
O11 Fe3 2.090(6) 3_556 ?
C11 H11A 0.9800 . ?
C11 H11B 0.9800 . ?
C11 H11C 0.9800 . ?
O12 C16 1.402(11) . ?
C12 H12A 0.9800 . ?
C12 H12B 0.9800 . ?
C12 H12C 0.9800 . ?
O13 C17 1.430(10) . ?
O13 Fe1 1.989(6) 3_556 ?
C13 H13A 0.9800 . ?
C13 H13B 0.9800 . ?
C13 H13C 0.9800 . ?
C14 H14A 0.9800 . ?
C14 H14B 0.9800 . ?
C14 H14C 0.9800 . ?
O14A C18A 1.398(10) . ?
O14A H14D 0.8400 . ?
O14B C18B 1.397(10) . ?
O14B H14E 0.8400 . ?
O15 C19 1.374(15) . ?
O15 H10 0.8400 . ?
C15 H15A 0.9800 . ?
C15 H15B 0.9800 . ?
C15 H15C 0.9800 . ?
C16 H16A 0.9800 . ?
C16 H16B 0.9800 . ?
C16 H16C 0.9800 . ?
C17 H17A 0.9800 . ?
C17 H17B 0.9800 . ?
C17 H17C 0.9800 . ?
C18A H18D 0.9800 . ?
C18A H18E 0.9800 . ?
C18A H18F 0.9800 . ?
C18B H18A 0.9800 . ?
C18B H18B 0.9800 . ?
C18B H18C 0.9800 . ?
C19 H19A 0.9800 . ?
C19 H19B 0.9800 . ?
C19 H19C 0.9800 . ?

loop_
_geom_hbond_atom_site_label_D
_geom_hbond_atom_site_label_H
_geom_hbond_atom_site_label_A
_geom_hbond_distance_DH
_geom_hbond_distance_HA
_geom_hbond_distance_DA
_geom_hbond_angle_DHA
_geom_hbond_site_symmetry_A
N4 H3N O15 0.88 2.00 2.868(12) 167.5 .
N4 H4N Cl2 0.88 2.72 3.415(9) 137.3 4_666
O14A H14D Cl1 0.84 2.31 3.13(2) 165.3 4_566
O14B H14E N3 0.84 2.53 3.36(3) 173.1 3_456
O15 H10 O14A 0.84 1.95 2.72(3) 151.6 .
O15 H10 O14B 0.84 2.01 2.82(2) 164.8 .
N2 H15 Cl2 0.88 2.91 3.671(9) 145.6 .
N1 H2N O15 0.88 2.10 2.976(14) 175.4 3_556
N1 H1N N3 0.88 2.28 3.091(14) 152.5 3_455
